data_4326345
loop_
_publ_author_name
'Hana Va\<nk\'atov\'a'
'Lies Broeckaert'
'Frank De Proft'
'Roman Olejn\'ik'
'Jan Turek'
'Zde\<nka Pad\<elkov\'a'
'Ale\<s R\%u\<zi\<cka'

_publ_section_title
;
 Tetrylenes Chelated by Hybrid Amido-Amino Ligand: Derivatives of
 2-[(N,N-Dimethylamino)methyl]aniline
;
_journal_name_full 'Inorganic Chemistry'
_journal_page_first 9454
_journal_page_last 9464
_journal_paper_doi 10.1021/ic2011056
_journal_volume 50
_journal_year 2011
_chemical_formula_moiety 'C27 H28 N2 Si'
_chemical_formula_sum 'C27 H28 N2 Si'
_chemical_formula_weight 408.60
_chemical_name_systematic
; 
 ? 
;
_space_group_IT_number 2
_symmetry_cell_setting triclinic
_symmetry_space_group_name_Hall '-P 1'
_symmetry_space_group_name_H-M 'P -1'
_atom_sites_solution_hydrogens geom
_atom_sites_solution_primary direct
_atom_sites_solution_secondary difmap
_audit_creation_method SHELXL-97
_cell_angle_alpha 96.279(4)
_cell_angle_beta 94.609(6)
_cell_angle_gamma 112.426(6)
_cell_formula_units_Z 4
_cell_length_a 10.3962(7)
_cell_length_b 10.8950(3)
_cell_length_c 21.8498(13)
_cell_measurement_reflns_used 39526
_cell_measurement_temperature 150(1)
_cell_measurement_theta_max 27.1
_cell_measurement_theta_min 1
_cell_volume 2253.8(2)
_computing_cell_refinement 'COLLECT and DENZO'
_computing_data_collection 'COLLECT (Hooft, 1998) and DENZO (Otwinowski & Minor, 1997)'
_computing_data_reduction 'COLLECT and DENZO'
_computing_molecular_graphics 'PLATON (Spek, 2003)'
_computing_publication_material 'SHELXL-97 (Sheldrick, 1997)'
_computing_structure_refinement 'SHELXL-97 (Sheldrick, 1997)'
_computing_structure_solution 'SIR92 (Altomare et al., 1994)'
_diffrn_ambient_temperature 150(1)
_diffrn_detector_area_resol_mean 9.091
_diffrn_measured_fraction_theta_full 0.992
_diffrn_measured_fraction_theta_max 0.992
_diffrn_measurement_device_type 'Bruker Nonius KappaCCD area detector'
_diffrn_measurement_method '\f and \w scans to fill the Ewald sphere'
_diffrn_radiation_monochromator graphite
_diffrn_radiation_source 'fine-focus sealed tube'
_diffrn_radiation_type MoK\a
_diffrn_radiation_wavelength 0.71073
_diffrn_reflns_av_R_equivalents 0.0796
_diffrn_reflns_av_sigmaI/netI 0.0662
_diffrn_reflns_limit_h_max 13
_diffrn_reflns_limit_h_min -13
_diffrn_reflns_limit_k_max 13
_diffrn_reflns_limit_k_min -14
_diffrn_reflns_limit_l_max 28
_diffrn_reflns_limit_l_min -28
_diffrn_reflns_number 39469
_diffrn_reflns_theta_full 27.10
_diffrn_reflns_theta_max 27.10
_diffrn_reflns_theta_min 1.89
_diffrn_standards_number 0
_exptl_absorpt_coefficient_mu 0.120
_exptl_absorpt_correction_T_max 0.984
_exptl_absorpt_correction_T_min 0.971
_exptl_absorpt_correction_type integration
_exptl_absorpt_process_details
;
gaussian integration (Coppens, 1970)
;
_exptl_crystal_colour colourless
_exptl_crystal_density_diffrn 1.204
_exptl_crystal_description block
_exptl_crystal_F_000 872
_exptl_crystal_size_max 0.47
_exptl_crystal_size_mid 0.33
_exptl_crystal_size_min 0.17
_refine_diff_density_max 0.408
_refine_diff_density_min -0.326
_refine_diff_density_rms 0.063
_refine_ls_extinction_method none
_refine_ls_goodness_of_fit_ref 1.135
_refine_ls_hydrogen_treatment constr
_refine_ls_matrix_type full
_refine_ls_number_parameters 541
_refine_ls_number_reflns 10037
_refine_ls_number_restraints 0
_refine_ls_restrained_S_all 1.135
_refine_ls_R_factor_all 0.1112
_refine_ls_R_factor_gt 0.0640
_refine_ls_shift/su_max 0.000
_refine_ls_shift/su_mean 0.000
_refine_ls_structure_factor_coef Fsqd
_refine_ls_weighting_details 'calc w=1/[\s^2^(Fo^2^)+(0.0189P)^2^+2.5779P] where P=(Fo^2^+2Fc^2^)/3'
_refine_ls_weighting_scheme calc
_refine_ls_wR_factor_gt 0.1087
_refine_ls_wR_factor_ref 0.1295
_reflns_number_gt 6828
_reflns_number_total 10037
_reflns_threshold_expression >2sigma(I)
_cod_data_source_file ic2011056_si_001_02.cif
_cod_data_source_block 4
_cod_database_code 4326345

loop_
_symmetry_equiv_pos_as_xyz
'x, y, z'
'-x, -y, -z'

loop_
_atom_site_label
_atom_site_type_symbol
_atom_site_fract_x
_atom_site_fract_y
_atom_site_fract_z
_atom_site_U_iso_or_equiv
_atom_site_adp_type
_atom_site_occupancy
_atom_site_symmetry_multiplicity
_atom_site_calc_flag
_atom_site_refinement_flags
Si1 Si 0.79941(8) 0.78167(7) 0.14390(3) 0.01940(16) Uani 1 1 d .
Si2 Si 0.21297(8) 0.45675(7) 0.34126(3) 0.02083(16) Uani 1 1 d .
N1 N 0.7239(2) 0.6122(2) 0.11598(9) 0.0236(5) Uani 1 1 d .
H1 H 0.7032 0.5935 0.0762 0.028 Uiso 1 1 d R
N4 N 0.6472(2) 0.6992(2) 0.41678(10) 0.0246(5) Uani 1 1 d .
C37 C 0.0949(3) 0.3339(2) 0.38665(11) 0.0213(5) Uani 1 1 d .
C10 C 0.7088(3) 0.8237(3) 0.20867(11) 0.0219(5) Uani 1 1 d .
C1 C 0.6903(3) 0.4994(2) 0.14638(12) 0.0226(5) Uani 1 1 d .
C21 C 1.0843(3) 0.9720(3) 0.18109(12) 0.0281(6) Uani 1 1 d .
H21 H 1.0468 1.0371 0.1832 0.034 Uiso 1 1 d R
C16 C 0.9934(3) 0.8365(3) 0.16566(11) 0.0226(5) Uani 1 1 d .
N2 N 0.3863(2) 0.4895(2) 0.36449(10) 0.0235(5) Uani 1 1 d .
H2 H 0.4400 0.5735 0.3710 0.028 Uiso 1 1 d R
C38 C 0.0601(3) 0.1957(3) 0.37257(13) 0.0288(6) Uani 1 1 d .
H38 H 0.0871 0.1625 0.3370 0.035 Uiso 1 1 d R
C43 C 0.2047(3) 0.6263(2) 0.35875(12) 0.0221(5) Uani 1 1 d .
C49 C 0.1578(3) 0.3885(2) 0.25663(12) 0.0245(6) Uani 1 1 d .
C33 C 0.4064(3) 0.2726(3) 0.34416(12) 0.0262(6) Uani 1 1 d .
H33 H 0.3243 0.2393 0.3162 0.031 Uiso 1 1 d R
C2 C 0.6161(3) 0.3699(3) 0.11251(12) 0.0230(5) Uani 1 1 d .
C28 C 0.4564(3) 0.4046(2) 0.37469(11) 0.0215(5) Uani 1 1 d .
N3 N 0.6784(2) 0.4237(2) 0.00704(10) 0.0249(5) Uani 1 1 d .
C34 C 0.6323(3) 0.5916(2) 0.45427(12) 0.0257(6) Uani 1 1 d .
H34A H 0.5674 0.5918 0.4837 0.031 Uiso 1 1 d R
H34B H 0.7227 0.6106 0.4778 0.031 Uiso 1 1 d R
C6 C 0.7284(3) 0.5127(3) 0.21039(12) 0.0268(6) Uani 1 1 d .
H6 H 0.7806 0.5975 0.2329 0.032 Uiso 1 1 d R
C11 C 0.5758(3) 0.7338(3) 0.21786(12) 0.0272(6) Uani 1 1 d .
H11 H 0.5347 0.6506 0.1927 0.033 Uiso 1 1 d R
C48 C 0.1186(3) 0.6678(3) 0.32098(13) 0.0322(6) Uani 1 1 d .
H48 H 0.0601 0.6086 0.2868 0.039 Uiso 1 1 d R
C22 C 0.7729(3) 0.8698(2) 0.07800(11) 0.0213(5) Uani 1 1 d .
C29 C 0.5813(3) 0.4537(2) 0.41654(11) 0.0219(5) Uani 1 1 d .
C17 C 1.0551(3) 0.7417(3) 0.16279(12) 0.0280(6) Uani 1 1 d .
H17 H 0.9980 0.6508 0.1525 0.034 Uiso 1 1 d R
C20 C 1.2288(3) 1.0116(3) 0.19322(13) 0.0311(6) Uani 1 1 d .
H20 H 1.2867 1.1023 0.2034 0.037 Uiso 1 1 d R
C14 C 0.6912(3) 0.9819(3) 0.29181(13) 0.0347(7) Uani 1 1 d .
H14 H 0.7299 1.0660 0.3164 0.042 Uiso 1 1 d R
C23 C 0.6998(3) 0.9531(3) 0.08193(12) 0.0298(6) Uani 1 1 d .
H23 H 0.6599 0.9635 0.1177 0.036 Uiso 1 1 d R
C41 C -0.0287(3) 0.2891(3) 0.47683(13) 0.0289(6) Uani 1 1 d .
H41 H -0.0599 0.3210 0.5114 0.035 Uiso 1 1 d R
C3 C 0.5799(3) 0.2599(3) 0.14419(13) 0.0310(6) Uani 1 1 d .
H3 H 0.5310 0.1742 0.1220 0.037 Uiso 1 1 d R
C12 C 0.5040(3) 0.7661(3) 0.26352(13) 0.0310(6) Uani 1 1 d .
H12 H 0.4170 0.7040 0.2696 0.037 Uiso 1 1 d R
C15 C 0.7643(3) 0.9484(3) 0.24675(12) 0.0286(6) Uani 1 1 d .
H15 H 0.8521 1.0108 0.2419 0.034 Uiso 1 1 d R
C4 C 0.6148(3) 0.2741(3) 0.20779(13) 0.0332(7) Uani 1 1 d .
H4 H 0.5884 0.1993 0.2281 0.040 Uiso 1 1 d R
C44 C 0.2897(3) 0.7186(3) 0.40947(13) 0.0280(6) Uani 1 1 d .
H44 H 0.3478 0.6939 0.4356 0.034 Uiso 1 1 d R
C5 C 0.6896(3) 0.4012(3) 0.24079(13) 0.0313(6) Uani 1 1 d .
H5 H 0.7140 0.4121 0.2835 0.038 Uiso 1 1 d R
C7 C 0.5699(3) 0.3480(3) 0.04332(12) 0.0258(6) Uani 1 1 d .
H7A H 0.5380 0.2530 0.0277 0.031 Uiso 1 1 d R
H7B H 0.4905 0.3731 0.0365 0.031 Uiso 1 1 d R
C36 C 0.6784(3) 0.8249(3) 0.45787(13) 0.0336(7) Uani 1 1 d .
H36A H 0.6055 0.8133 0.4837 0.040 Uiso 1 1 d R
H36B H 0.6838 0.8944 0.4334 0.040 Uiso 1 1 d R
H36C H 0.7666 0.8497 0.4835 0.040 Uiso 1 1 d R
C40 C -0.0575(3) 0.1540(3) 0.46278(13) 0.0304(6) Uani 1 1 d .
H40 H -0.1059 0.0946 0.4885 0.036 Uiso 1 1 d R
C54 C 0.2548(3) 0.3883(3) 0.21573(13) 0.0297(6) Uani 1 1 d .
H54 H 0.3497 0.4195 0.2309 0.036 Uiso 1 1 d R
C53 C 0.2111(4) 0.3416(3) 0.15306(13) 0.0375(7) Uani 1 1 d .
H53 H 0.2765 0.3409 0.1265 0.045 Uiso 1 1 d R
C39 C -0.0139(3) 0.1077(3) 0.41053(14) 0.0326(7) Uani 1 1 d .
H39 H -0.0343 0.0164 0.4006 0.039 Uiso 1 1 d R
C35 C 0.7563(3) 0.7140(3) 0.37665(13) 0.0328(7) Uani 1 1 d .
H35A H 0.8450 0.7383 0.4017 0.039 Uiso 1 1 d R
H35B H 0.7617 0.7830 0.3519 0.039 Uiso 1 1 d R
H35C H 0.7338 0.6306 0.3500 0.039 Uiso 1 1 d R
C26 C 0.8150(3) 0.9233(3) -0.02552(13) 0.0373(7) Uani 1 1 d .
H26 H 0.8536 0.9124 -0.0616 0.045 Uiso 1 1 d R
C42 C 0.0466(3) 0.3773(3) 0.43901(12) 0.0266(6) Uani 1 1 d .
H42 H 0.0655 0.4682 0.4489 0.032 Uiso 1 1 d R
C51 C -0.0269(4) 0.2962(3) 0.16877(14) 0.0394(7) Uani 1 1 d .
H51 H -0.1211 0.2674 0.1529 0.047 Uiso 1 1 d R
C32 C 0.4769(3) 0.1905(3) 0.35490(13) 0.0310(6) Uani 1 1 d .
H32 H 0.4410 0.1022 0.3348 0.037 Uiso 1 1 d R
C9 C 0.6228(3) 0.3903(3) -0.05873(12) 0.0355(7) Uani 1 1 d .
H9A H 0.6927 0.4415 -0.0824 0.043 Uiso 1 1 d R
H9B H 0.5412 0.4109 -0.0650 0.043 Uiso 1 1 d R
H9C H 0.5975 0.2962 -0.0721 0.043 Uiso 1 1 d R
C27 C 0.8303(3) 0.8562(3) 0.02327(13) 0.0331(7) Uani 1 1 d .
H27 H 0.8793 0.8006 0.0193 0.040 Uiso 1 1 d R
C30 C 0.6516(3) 0.3704(3) 0.42538(12) 0.0299(6) Uani 1 1 d .
H30 H 0.7355 0.4037 0.4521 0.036 Uiso 1 1 d R
C19 C 1.2867(3) 0.9156(3) 0.19039(13) 0.0347(7) Uani 1 1 d .
H19 H 1.3833 0.9415 0.1988 0.042 Uiso 1 1 d R
C13 C 0.5617(3) 0.8907(3) 0.30032(13) 0.0355(7) Uani 1 1 d .
H13 H 0.5133 0.9130 0.3307 0.043 Uiso 1 1 d R
C24 C 0.6852(4) 1.0210(3) 0.03300(13) 0.0382(7) Uani 1 1 d .
H24 H 0.6360 1.0764 0.0365 0.046 Uiso 1 1 d R
C18 C 1.1993(3) 0.7810(3) 0.17499(13) 0.0335(7) Uani 1 1 d .
H18 H 1.2375 0.7164 0.1726 0.040 Uiso 1 1 d R
C25 C 0.7430(3) 1.0061(3) -0.02029(13) 0.0337(7) Uani 1 1 d .
H25 H 0.7337 1.0520 -0.0527 0.040 Uiso 1 1 d R
C50 C 0.0159(3) 0.3399(3) 0.23180(13) 0.0321(6) Uani 1 1 d .
H50 H -0.0509 0.3362 0.2582 0.039 Uiso 1 1 d R
C8 C 0.8053(3) 0.3965(3) 0.01613(14) 0.0378(7) Uani 1 1 d .
H8A H 0.7826 0.3029 0.0027 0.045 Uiso 1 1 d R
H8B H 0.8426 0.4192 0.0594 0.045 Uiso 1 1 d R
H8C H 0.8739 0.4495 -0.0076 0.045 Uiso 1 1 d R
C46 C 0.2044(3) 0.8850(3) 0.38349(14) 0.0377(7) Uani 1 1 d .
H46 H 0.2047 0.9707 0.3915 0.045 Uiso 1 1 d R
C45 C 0.2905(3) 0.8466(3) 0.42192(14) 0.0353(7) Uani 1 1 d .
H45 H 0.3484 0.9063 0.4560 0.042 Uiso 1 1 d R
C31 C 0.6004(3) 0.2387(3) 0.39526(13) 0.0324(7) Uani 1 1 d .
H31 H 0.6484 0.1838 0.4023 0.039 Uiso 1 1 d R
C47 C 0.1185(4) 0.7954(3) 0.33351(14) 0.0392(7) Uani 1 1 d .
H47 H 0.0601 0.8207 0.3079 0.047 Uiso 1 1 d R
C52 C 0.0707(4) 0.2965(3) 0.12944(13) 0.0415(8) Uani 1 1 d .
H52 H 0.0421 0.2659 0.0872 0.050 Uiso 1 1 d R

loop_
_atom_site_aniso_label
_atom_site_aniso_U_11
_atom_site_aniso_U_22
_atom_site_aniso_U_33
_atom_site_aniso_U_23
_atom_site_aniso_U_13
_atom_site_aniso_U_12
Si1 0.0232(4) 0.0176(3) 0.0173(3) 0.0027(3) 0.0020(3) 0.0080(3)
Si2 0.0203(4) 0.0182(3) 0.0235(4) 0.0033(3) 0.0024(3) 0.0072(3)
N1 0.0312(13) 0.0184(10) 0.0182(10) 0.0026(8) -0.0008(9) 0.0074(10)
N4 0.0255(12) 0.0188(11) 0.0251(11) 0.0024(9) 0.0008(9) 0.0046(10)
C37 0.0188(13) 0.0219(13) 0.0211(12) 0.0030(10) 0.0003(10) 0.0064(11)
C10 0.0272(15) 0.0250(13) 0.0179(12) 0.0067(10) 0.0035(10) 0.0140(12)
C1 0.0244(14) 0.0207(13) 0.0243(13) 0.0044(10) 0.0046(11) 0.0100(11)
C21 0.0307(16) 0.0267(14) 0.0265(14) 0.0064(11) 0.0042(12) 0.0103(13)
C16 0.0253(14) 0.0279(13) 0.0160(12) 0.0054(10) 0.0031(10) 0.0115(12)
N2 0.0189(12) 0.0154(10) 0.0343(12) 0.0040(9) 0.0016(9) 0.0049(9)
C38 0.0311(16) 0.0198(13) 0.0307(15) -0.0020(11) 0.0069(12) 0.0056(12)
C43 0.0251(14) 0.0202(12) 0.0249(13) 0.0079(10) 0.0113(11) 0.0104(11)
C49 0.0294(15) 0.0201(12) 0.0235(13) 0.0036(10) 0.0037(11) 0.0090(12)
C33 0.0275(15) 0.0209(13) 0.0293(14) 0.0029(11) 0.0036(12) 0.0086(12)
C2 0.0208(14) 0.0222(13) 0.0264(13) 0.0041(10) 0.0060(11) 0.0083(11)
C28 0.0223(14) 0.0185(12) 0.0243(13) 0.0062(10) 0.0087(11) 0.0068(11)
N3 0.0252(12) 0.0243(11) 0.0240(11) 0.0031(9) 0.0011(9) 0.0089(10)
C34 0.0301(16) 0.0239(13) 0.0215(13) 0.0057(10) 0.0037(11) 0.0082(12)
C6 0.0336(16) 0.0230(13) 0.0250(13) 0.0054(11) 0.0047(12) 0.0119(12)
C11 0.0306(16) 0.0290(14) 0.0240(13) 0.0070(11) 0.0018(12) 0.0135(13)
C48 0.0385(18) 0.0340(15) 0.0297(15) 0.0076(12) 0.0050(13) 0.0196(14)
C22 0.0232(14) 0.0189(12) 0.0196(12) 0.0029(10) -0.0003(10) 0.0064(11)
C29 0.0244(14) 0.0212(12) 0.0216(12) 0.0072(10) 0.0069(11) 0.0089(11)
C17 0.0303(16) 0.0261(14) 0.0275(14) 0.0016(11) 0.0012(12) 0.0124(13)
C20 0.0263(16) 0.0302(15) 0.0300(15) 0.0047(12) -0.0011(12) 0.0047(13)
C14 0.051(2) 0.0345(16) 0.0262(14) 0.0031(12) 0.0077(14) 0.0243(15)
C23 0.0405(18) 0.0303(14) 0.0232(13) 0.0061(11) 0.0049(12) 0.0184(14)
C41 0.0292(16) 0.0256(14) 0.0297(14) 0.0026(11) 0.0092(12) 0.0079(12)
C3 0.0362(17) 0.0198(13) 0.0341(15) 0.0032(11) 0.0100(13) 0.0072(13)
C12 0.0293(16) 0.0416(17) 0.0310(15) 0.0166(13) 0.0101(12) 0.0196(14)
C15 0.0341(17) 0.0279(14) 0.0249(14) 0.0044(11) 0.0066(12) 0.0129(13)
C4 0.0397(18) 0.0260(14) 0.0380(16) 0.0143(12) 0.0138(14) 0.0134(14)
C44 0.0259(15) 0.0255(14) 0.0333(15) 0.0043(11) 0.0082(12) 0.0100(12)
C5 0.0398(18) 0.0359(16) 0.0238(14) 0.0108(12) 0.0090(12) 0.0183(14)
C7 0.0235(14) 0.0216(13) 0.0291(14) 0.0010(11) 0.0026(11) 0.0063(11)
C36 0.0344(17) 0.0228(14) 0.0369(16) 0.0005(12) -0.0011(13) 0.0061(13)
C40 0.0265(16) 0.0283(14) 0.0330(15) 0.0110(12) 0.0069(12) 0.0051(12)
C54 0.0340(16) 0.0229(13) 0.0334(15) 0.0076(11) 0.0096(12) 0.0108(13)
C53 0.055(2) 0.0359(16) 0.0288(15) 0.0080(13) 0.0159(15) 0.0231(16)
C39 0.0348(17) 0.0167(13) 0.0418(17) 0.0033(12) 0.0071(13) 0.0050(12)
C35 0.0354(17) 0.0315(15) 0.0310(15) 0.0113(12) 0.0078(13) 0.0103(14)
C26 0.055(2) 0.0367(16) 0.0241(14) 0.0104(12) 0.0128(14) 0.0190(16)
C42 0.0275(15) 0.0178(12) 0.0311(14) 0.0018(11) 0.0016(12) 0.0063(12)
C51 0.0413(19) 0.0443(18) 0.0327(16) -0.0011(14) -0.0085(14) 0.0214(16)
C32 0.0391(18) 0.0205(13) 0.0364(16) 0.0048(11) 0.0125(13) 0.0134(13)
C9 0.0419(19) 0.0381(17) 0.0252(14) 0.0032(12) 0.0033(13) 0.0149(15)
C27 0.0462(19) 0.0345(16) 0.0272(14) 0.0082(12) 0.0087(13) 0.0237(15)
C30 0.0314(16) 0.0351(15) 0.0267(14) 0.0080(12) 0.0016(12) 0.0167(13)
C19 0.0258(16) 0.0465(18) 0.0302(15) 0.0079(13) -0.0015(12) 0.0127(14)
C13 0.047(2) 0.0511(19) 0.0274(15) 0.0147(13) 0.0148(13) 0.0360(17)
C24 0.054(2) 0.0372(17) 0.0324(16) 0.0078(13) 0.0007(14) 0.0288(16)
C18 0.0329(17) 0.0403(17) 0.0346(16) 0.0092(13) 0.0035(13) 0.0216(15)
C25 0.0470(19) 0.0263(14) 0.0245(14) 0.0074(11) -0.0024(13) 0.0114(14)
C50 0.0324(17) 0.0372(16) 0.0281(15) 0.0028(12) 0.0026(12) 0.0162(14)
C8 0.0299(17) 0.0474(18) 0.0373(17) 0.0064(14) 0.0079(13) 0.0158(15)
C46 0.049(2) 0.0260(15) 0.0485(19) 0.0146(14) 0.0273(16) 0.0201(15)
C45 0.0373(18) 0.0260(14) 0.0406(17) -0.0002(12) 0.0137(14) 0.0100(14)
C31 0.0402(18) 0.0305(15) 0.0372(16) 0.0103(12) 0.0089(14) 0.0236(14)
C47 0.053(2) 0.0426(18) 0.0388(17) 0.0186(14) 0.0143(15) 0.0321(17)
C52 0.067(2) 0.0432(18) 0.0215(14) 0.0030(13) 0.0025(15) 0.0308(18)

loop_
_atom_type_symbol
_atom_type_description
_atom_type_scat_dispersion_real
_atom_type_scat_dispersion_imag
_atom_type_scat_source
C C 0.0033 0.0016 'International Tables Vol C Tables 4.2.6.8 and 6.1.1.4'
H H 0.0000 0.0000 'International Tables Vol C Tables 4.2.6.8 and 6.1.1.4'
N N 0.0061 0.0033 'International Tables Vol C Tables 4.2.6.8 and 6.1.1.4'
Si Si 0.0817 0.0704 'International Tables Vol C Tables 4.2.6.8 and 6.1.1.4'

loop_
_exptl_crystal_face_index_h
_exptl_crystal_face_index_k
_exptl_crystal_face_index_l
_exptl_crystal_face_perp_dist
1 0 0 0.068
-1 0 0 0.084
-1 1 0 0.152
1 -1 0 0.069
0 0 1 0.159
0 0 -1 0.039
-1 -1 1 0.080

loop_
_geom_angle_atom_site_label_1
_geom_angle_atom_site_label_2
_geom_angle_atom_site_label_3
_geom_angle
N1 Si1 C10 110.63(11)
N1 Si1 C22 106.47(11)
C10 Si1 C22 108.30(11)
N1 Si1 C16 110.14(11)
C10 Si1 C16 113.54(11)
C22 Si1 C16 107.45(12)
N2 Si2 C49 112.72(12)
N2 Si2 C37 111.03(11)
C49 Si2 C37 108.32(12)
N2 Si2 C43 103.04(11)
C49 Si2 C43 110.64(11)
C37 Si2 C43 111.06(11)
C1 N1 Si1 131.57(17)
C1 N1 H1 114.2
Si1 N1 H1 114.2
C35 N4 C36 110.7(2)
C35 N4 C34 111.3(2)
C36 N4 C34 109.4(2)
C42 C37 C38 116.9(2)
C42 C37 Si2 121.19(19)
C38 C37 Si2 121.77(19)
C15 C10 C11 116.9(2)
C15 C10 Si1 122.1(2)
C11 C10 Si1 120.78(19)
C6 C1 N1 121.1(2)
C6 C1 C2 118.9(2)
N1 C1 C2 120.0(2)
C20 C21 C16 121.8(3)
C20 C21 H21 119.1
C16 C21 H21 119.0
C21 C16 C17 117.0(3)
C21 C16 Si1 122.4(2)
C17 C16 Si1 120.5(2)
C28 N2 Si2 131.99(18)
C28 N2 H2 114.1
Si2 N2 H2 113.9
C39 C38 C37 121.2(2)
C39 C38 H38 119.5
C37 C38 H38 119.4
C44 C43 C48 117.0(2)
C44 C43 Si2 120.5(2)
C48 C43 Si2 122.5(2)
C54 C49 C50 117.7(2)
C54 C49 Si2 122.2(2)
C50 C49 Si2 120.0(2)
C32 C33 C28 121.0(3)
C32 C33 H33 119.5
C28 C33 H33 119.5
C3 C2 C1 118.8(2)
C3 C2 C7 119.4(2)
C1 C2 C7 121.8(2)
C33 C28 N2 121.9(2)
C33 C28 C29 118.8(2)
N2 C28 C29 119.3(2)
C9 N3 C8 109.2(2)
C9 N3 C7 109.6(2)
C8 N3 C7 112.5(2)
N4 C34 C29 113.9(2)
N4 C34 H34A 108.9
C29 C34 H34A 108.9
N4 C34 H34B 108.7
C29 C34 H34B 108.6
H34A C34 H34B 107.7
C5 C6 C1 120.9(3)
C5 C6 H6 119.5
C1 C6 H6 119.5
C12 C11 C10 121.5(3)
C12 C11 H11 119.2
C10 C11 H11 119.3
C47 C48 C43 121.4(3)
C47 C48 H48 119.3
C43 C48 H48 119.3
C23 C22 C27 117.5(2)
C23 C22 Si1 121.97(19)
C27 C22 Si1 120.49(19)
C30 C29 C28 119.0(2)
C30 C29 C34 120.5(2)
C28 C29 C34 120.4(2)
C18 C17 C16 121.4(3)
C18 C17 H17 119.3
C16 C17 H17 119.3
C21 C20 C19 119.9(3)
C21 C20 H20 120.0
C19 C20 H20 120.1
C13 C14 C15 120.1(3)
C13 C14 H14 119.9
C15 C14 H14 120.0
C22 C23 C24 121.0(3)
C22 C23 H23 119.5
C24 C23 H23 119.6
C40 C41 C42 119.7(3)
C40 C41 H41 120.2
C42 C41 H41 120.2
C4 C3 C2 122.0(3)
C4 C3 H3 118.9
C2 C3 H3 119.1
C13 C12 C11 120.1(3)
C13 C12 H12 119.8
C11 C12 H12 120.1
C14 C15 C10 121.6(3)
C14 C15 H15 119.1
C10 C15 H15 119.3
C5 C4 C3 119.1(3)
C5 C4 H4 120.3
C3 C4 H4 120.6
C45 C44 C43 121.8(3)
C45 C44 H44 119.2
C43 C44 H44 119.1
C4 C5 C6 120.2(3)
C4 C5 H5 119.9
C6 C5 H5 119.8
N3 C7 C2 114.9(2)
N3 C7 H7A 108.7
C2 C7 H7A 108.7
N3 C7 H7B 108.4
C2 C7 H7B 108.5
H7A C7 H7B 107.5
N4 C36 H36A 109.5
N4 C36 H36B 109.5
H36A C36 H36B 109.5
N4 C36 H36C 109.4
H36A C36 H36C 109.5
H36B C36 H36C 109.5
C39 C40 C41 119.6(3)
C39 C40 H40 120.2
C41 C40 H40 120.2
C53 C54 C49 120.8(3)
C53 C54 H54 119.6
C49 C54 H54 119.7
C54 C53 C52 120.4(3)
C54 C53 H53 119.9
C52 C53 H53 119.7
C40 C39 C38 120.6(2)
C40 C39 H39 119.8
C38 C39 H39 119.6
N4 C35 H35A 109.5
N4 C35 H35B 109.4
H35A C35 H35B 109.5
N4 C35 H35C 109.5
H35A C35 H35C 109.5
H35B C35 H35C 109.5
C25 C26 C27 119.9(3)
C25 C26 H26 120.1
C27 C26 H26 120.0
C41 C42 C37 122.1(2)
C41 C42 H42 118.9
C37 C42 H42 119.0
C52 C51 C50 119.9(3)
C52 C51 H51 120.0
C50 C51 H51 120.1
C31 C32 C33 120.4(3)
C31 C32 H32 119.7
C33 C32 H32 119.9
N3 C9 H9A 109.7
N3 C9 H9B 109.3
H9A C9 H9B 109.5
N3 C9 H9C 109.4
H9A C9 H9C 109.5
H9B C9 H9C 109.5
C26 C27 C22 121.4(3)
C26 C27 H27 119.3
C22 C27 H27 119.3
C29 C30 C31 121.8(3)
C29 C30 H30 119.0
C31 C30 H30 119.2
C18 C19 C20 119.4(3)
C18 C19 H19 120.2
C20 C19 H19 120.3
C14 C13 C12 119.8(3)
C14 C13 H13 120.0
C12 C13 H13 120.2
C25 C24 C23 120.3(3)
C25 C24 H24 120.0
C23 C24 H24 119.7
C19 C18 C17 120.5(3)
C19 C18 H18 119.8
C17 C18 H18 119.7
C24 C25 C26 119.8(3)
C24 C25 H25 120.2
C26 C25 H25 120.0
C51 C50 C49 121.2(3)
C51 C50 H50 119.4
C49 C50 H50 119.3
N3 C8 H8A 109.4
N3 C8 H8B 109.4
H8A C8 H8B 109.5
N3 C8 H8C 109.6
H8A C8 H8C 109.5
H8B C8 H8C 109.5
C47 C46 C45 119.5(3)
C47 C46 H46 120.2
C45 C46 H46 120.2
C46 C45 C44 119.9(3)
C46 C45 H45 120.1
C44 C45 H45 120.0
C32 C31 C30 118.9(2)
C32 C31 H31 120.5
C30 C31 H31 120.6
C46 C47 C48 120.5(3)
C46 C47 H47 119.7
C48 C47 H47 119.8
C51 C52 C53 119.9(3)
C51 C52 H52 120.1
C53 C52 H52 120.0

loop_
_geom_bond_atom_site_label_1
_geom_bond_atom_site_label_2
_geom_bond_distance
Si1 N1 1.723(2)
Si1 C10 1.871(3)
Si1 C22 1.874(2)
Si1 C16 1.875(3)
Si2 N2 1.719(2)
Si2 C49 1.872(3)
Si2 C37 1.875(3)
Si2 C43 1.880(2)
N1 C1 1.401(3)
N1 H1 0.8602
N4 C35 1.460(3)
N4 C36 1.460(3)
N4 C34 1.470(3)
C37 C42 1.392(4)
C37 C38 1.399(3)
C10 C15 1.397(4)
C10 C11 1.402(4)
C1 C6 1.399(4)
C1 C2 1.408(3)
C21 C20 1.389(4)
C21 C16 1.400(4)
C21 H21 0.9299
C16 C17 1.407(4)
N2 C28 1.404(3)
N2 H2 0.8599
C38 C39 1.383(4)
C38 H38 0.9300
C43 C44 1.394(4)
C43 C48 1.400(4)
C49 C54 1.401(4)
C49 C50 1.401(4)
C33 C32 1.383(4)
C33 C28 1.395(3)
C33 H33 0.9300
C2 C3 1.391(4)
C2 C7 1.513(4)
C28 C29 1.407(4)
N3 C9 1.457(3)
N3 C8 1.461(4)
N3 C7 1.469(3)
C34 C29 1.506(3)
C34 H34A 0.9700
C34 H34B 0.9700
C6 C5 1.388(4)
C6 H6 0.9301
C11 C12 1.386(4)
C11 H11 0.9300
C48 C47 1.388(4)
C48 H48 0.9300
C22 C23 1.389(4)
C22 C27 1.396(4)
C29 C30 1.385(4)
C17 C18 1.387(4)
C17 H17 0.9300
C20 C19 1.391(4)
C20 H20 0.9300
C14 C13 1.377(4)
C14 C15 1.390(4)
C14 H14 0.9301
C23 C24 1.395(4)
C23 H23 0.9299
C41 C40 1.379(4)
C41 C42 1.386(4)
C41 H41 0.9301
C3 C4 1.384(4)
C3 H3 0.9300
C12 C13 1.383(4)
C12 H12 0.9301
C15 H15 0.9301
C4 C5 1.382(4)
C4 H4 0.9300
C44 C45 1.388(4)
C44 H44 0.9299
C5 H5 0.9301
C7 H7A 0.9699
C7 H7B 0.9700
C36 H36A 0.9599
C36 H36B 0.9601
C36 H36C 0.9599
C40 C39 1.377(4)
C40 H40 0.9301
C54 C53 1.383(4)
C54 H54 0.9299
C53 C52 1.384(5)
C53 H53 0.9301
C39 H39 0.9300
C35 H35A 0.9601
C35 H35B 0.9599
C35 H35C 0.9600
C26 C25 1.377(4)
C26 C27 1.388(4)
C26 H26 0.9301
C42 H42 0.9300
C51 C52 1.381(4)
C51 C50 1.385(4)
C51 H51 0.9301
C32 C31 1.380(4)
C32 H32 0.9299
C9 H9A 0.9601
C9 H9B 0.9599
C9 H9C 0.9601
C27 H27 0.9301
C30 C31 1.389(4)
C30 H30 0.9298
C19 C18 1.384(4)
C19 H19 0.9300
C13 H13 0.9299
C24 C25 1.374(4)
C24 H24 0.9300
C18 H18 0.9299
C25 H25 0.9299
C50 H50 0.9300
C8 H8A 0.9600
C8 H8B 0.9598
C8 H8C 0.9601
C46 C47 1.374(4)
C46 C45 1.387(4)
C46 H46 0.9300
C45 H45 0.9299
C31 H31 0.9300
C47 H47 0.9299
C52 H52 0.9301

loop_
_geom_hbond_atom_site_label_D
_geom_hbond_atom_site_label_H
_geom_hbond_atom_site_label_A
_geom_hbond_distance_DH
_geom_hbond_distance_HA
_geom_hbond_distance_DA
_geom_hbond_angle_DHA
N1 H1 N3 0.86 2.18 2.849(3) 134.8
N2 H2 N4 0.86 2.15 2.843(3) 137.5
